data_4079969
loop_
_publ_author_name
'Kwan Huang, Enrique'
'Cheung, Wai-Man'
'Sung, Herman H. Y.'
'Williams, Ian D.'
'Leung, Wa-Hung'

_publ_section_title
;
 Reactions of a Ruthenium(VI) Nitride with Rhodium(III) and Iridium(III)
 Aryl Complexes. Insertion of the Ru\\tb N Group into the Rh--C Bonds of
 Trimesitylrhodium(III)
;
_journal_issue 3
_journal_name_full Organometallics
_journal_page_first 733
_journal_paper_doi 10.1021/om301114p
_journal_volume 32
_journal_year 2013
_chemical_absolute_configuration ad
_chemical_formula_moiety 'C52 H71 Cl4 Co2 N2 O18 P6 Rh Ru2'
_chemical_formula_sum 'C52 H91 Cl4 Co2 N2 O18 P6 Rh Ru2'
_chemical_formula_weight 1782.80
_chemical_name_systematic
;
 ? 
;
_space_group_IT_number 19
_space_group_name_Hall 'P 2ac 2ab'
_symmetry_cell_setting orthorhombic
_symmetry_space_group_name_Hall 'P 2ac 2ab'
_symmetry_space_group_name_H-M 'P 21 21 21'
_atom_sites_solution_hydrogens geom
_atom_sites_solution_primary direct
_atom_sites_solution_secondary difmap
_audit_creation_date 2012-01-19
_audit_creation_method
;
  Olex2 1.1-beta
  (compiled Nov  1 2011 20:42:30, GUI svn.r3906)
;
_cell_angle_alpha 90.00
_cell_angle_beta 90.00
_cell_angle_gamma 90.00
_cell_formula_units_Z 8
_cell_length_a 17.55610(10)
_cell_length_b 28.5300(2)
_cell_length_c 28.6778(2)
_cell_measurement_reflns_used 21267
_cell_measurement_temperature 173.00(14)
_cell_measurement_theta_max 71.5112
_cell_measurement_theta_min 9.6149
_cell_volume 14364.01(16)
_computing_cell_refinement
;
CrysAlisPro, Agilent Technologies,
Version 1.171.35.19 (release 27-10-2011 CrysAlis171 .NET)
(compiled Oct 27 2011,15:02:11)
;
_computing_data_collection
;
CrysAlisPro, Agilent Technologies,
Version 1.171.35.19 (release 27-10-2011 CrysAlis171 .NET)
(compiled Oct 27 2011,15:02:11)
;
_computing_data_reduction
;
CrysAlisPro, Agilent Technologies,
Version 1.171.35.19 (release 27-10-2011 CrysAlis171 .NET)
(compiled Oct 27 2011,15:02:11)
;
_computing_molecular_graphics
;
O. V. Dolomanov, L. J. Bourhis, R. J. Gildea, J. A. K. Howard and H. Puschmann,
OLEX2: a complete structure solution, refinement and analysis program.
J. Appl. Cryst. (2009). 42, 339-341.
;
_computing_publication_material
;
O. V. Dolomanov, L. J. Bourhis, R. J. Gildea, J. A. K. Howard and H. Puschmann,
OLEX2: a complete structure solution, refinement and analysis program.
J. Appl. Cryst. (2009). 42, 339-341.
;
_computing_structure_refinement
;
XH, G.M. Sheldrick, Acta Cryst.
(2008). A64, 112-122
;
_computing_structure_solution 'J. Appl. Cryst. (2007). 40, 609-613'
_diffrn_ambient_temperature 173.00(14)
_diffrn_detector_area_resol_mean 15.9578
_diffrn_measured_fraction_theta_full 0.987
_diffrn_measured_fraction_theta_max 0.987
_diffrn_measurement_details
;
  1 omega   44.00  128.00   0.7000   22.0000
omega____ theta____ kappa____ phi______ frames
    -      110.0000  -64.0000  -60.0000 120

  2 omega -124.00  -34.40   0.7000   10.0000
omega____ theta____ kappa____ phi______ frames
    -      -55.0000  -57.0000  -60.0000 128

  3 omega   76.00  125.70   0.7000   10.0000
omega____ theta____ kappa____ phi______ frames
    -       55.0000  125.0000  -90.0000 71

  4 omega   73.00  121.30   0.7000   10.0000
omega____ theta____ kappa____ phi______ frames
    -       55.0000  125.0000 -180.0000 69

  5 omega  -61.00    8.30   0.7000   22.0000
omega____ theta____ kappa____ phi______ frames
    -      -64.0000   38.0000   60.0000 99

  6 omega   44.00   81.80   0.7000   22.0000
omega____ theta____ kappa____ phi______ frames
    -      110.0000 -111.0000  150.0000 54

  7 omega   41.00   90.00   0.7000   22.0000
omega____ theta____ kappa____ phi______ frames
    -      110.0000 -111.0000  -60.0000 70

  8 omega   40.00   72.20   0.7000   22.0000
omega____ theta____ kappa____ phi______ frames
    -      110.0000  -25.0000  120.0000 46

  9 omega   37.00   71.30   0.7000   22.0000
omega____ theta____ kappa____ phi______ frames
    -      110.0000  -25.0000   90.0000 49

 10 omega   37.00   72.00   0.7000   22.0000
omega____ theta____ kappa____ phi______ frames
    -      110.0000  -25.0000  -60.0000 50

 11 omega   86.00  175.60   0.7000   22.0000
omega____ theta____ kappa____ phi______ frames
    -      110.0000   38.0000   60.0000 128

 12 omega   86.00  175.60   0.7000   22.0000
omega____ theta____ kappa____ phi______ frames
    -      110.0000   38.0000  120.0000 128
;
_diffrn_measurement_device 'kappa diffractometer'
_diffrn_measurement_device_type 'Xcalibur, Sapphire3, Gemini ultra'
_diffrn_measurement_method '\w scans'
_diffrn_orient_matrix_UB_11 -0.0014492000
_diffrn_orient_matrix_UB_12 -0.0446525000
_diffrn_orient_matrix_UB_13 0.0486579000
_diffrn_orient_matrix_UB_21 0.0471477000
_diffrn_orient_matrix_UB_22 0.0134704000
_diffrn_orient_matrix_UB_23 0.0366405000
_diffrn_orient_matrix_UB_31 -0.0263009000
_diffrn_orient_matrix_UB_32 0.0266367000
_diffrn_orient_matrix_UB_33 0.0631682000
_diffrn_radiation_monochromator mirror
_diffrn_radiation_probe x-ray
_diffrn_radiation_type CuK\a
_diffrn_radiation_wavelength 1.5418
_diffrn_reflns_av_R_equivalents 0.0813
_diffrn_reflns_av_unetI/netI 0.0760
_diffrn_reflns_limit_h_max 21
_diffrn_reflns_limit_h_min -20
_diffrn_reflns_limit_k_max 26
_diffrn_reflns_limit_k_min -34
_diffrn_reflns_limit_l_max 34
_diffrn_reflns_limit_l_min -31
_diffrn_reflns_number 49491
_diffrn_reflns_theta_full 66.50
_diffrn_reflns_theta_max 67.50
_diffrn_reflns_theta_min 9.62
_diffrn_source 'sealed X-ray tube'
_diffrn_source_current 35
_diffrn_source_power 1.75
_diffrn_source_target Cu
_diffrn_source_voltage 50
_exptl_absorpt_coefficient_mu 11.857
_exptl_absorpt_correction_T_max 1.00000
_exptl_absorpt_correction_T_min 0.26254
_exptl_absorpt_correction_type multi-scan
_exptl_absorpt_process_details
;
CrysAlisPro, Agilent Technologies,
Version 1.171.35.19 (release 27-10-2011 CrysAlis171 .NET)
(compiled Oct 27 2011,15:02:11)
Empirical absorption correction using spherical harmonics,
 implemented in SCALE3 ABSPACK scaling algorithm.
;
_exptl_crystal_colour red
_exptl_crystal_colour_primary red
_exptl_crystal_density_diffrn 1.649
_exptl_crystal_density_method 'not measured'
_exptl_crystal_description needle
_exptl_crystal_F_000 7248
_exptl_crystal_size_max 0.40
_exptl_crystal_size_mid 0.05
_exptl_crystal_size_min 0.04
_refine_diff_density_max 1.666
_refine_diff_density_min -1.212
_refine_diff_density_rms 0.134
_refine_ls_abs_structure_details 'Flack H D (1983), Acta Cryst. A39, 876-881'
_refine_ls_abs_structure_Flack 0.00(11)
_refine_ls_extinction_method none
_refine_ls_goodness_of_fit_ref 1.017
_refine_ls_hydrogen_treatment constr
_refine_ls_matrix_type full
_refine_ls_number_parameters 1572
_refine_ls_number_reflns 24007
_refine_ls_number_restraints 58
_refine_ls_restrained_S_all 1.020
_refine_ls_R_factor_all 0.0547
_refine_ls_R_factor_gt 0.0502
_refine_ls_shift/su_max 0.002
_refine_ls_shift/su_mean 0.000
_refine_ls_structure_factor_coef Fsqd
_refine_ls_weighting_details 'calc w=1/[\s^2^(Fo^2^)+(0.0730P)^2^+0.0000P] where P=(Fo^2^+2Fc^2^)/3'
_refine_ls_weighting_scheme calc
_refine_ls_wR_factor_gt 0.1221
_refine_ls_wR_factor_ref 0.1255
_reflns_number_gt 21978
_reflns_number_total 24007
_reflns_threshold_expression >2sigma(I)
_cod_data_source_file om301114p_si_001.cif
_cod_data_source_block erq42
_cod_depositor_comments
;
The following automatic conversions were performed:

'_symmetry_cell_setting' value 'Orthorhombic' changed to
'orthorhombic' according to
/home/saulius/struct/CIF-dictionaries/cif_core.dic dictionary named
'cif_core.dic' version 2.4.2 from 2011-04-26.

Automatic conversion script
Id: cif_fix_values 1891 2012-01-12 08:04:46Z andrius 
;
_cod_original_sg_symbol_H-M P2(1)2(1)2(1)
_cod_database_code 4079969
_reflns_odcompleteness_completeness 97.88
_reflns_odcompleteness_iscentric 1
_reflns_odcompleteness_theta 68.13

loop_
_space_group_symop_id
_space_group_symop_operation_xyz
1 'x, y, z'
2 '-x+1/2, -y, z+1/2'
3 'x+1/2, -y+1/2, -z'
4 '-x, y+1/2, -z+1/2'

loop_
_atom_site_label
_atom_site_type_symbol
_atom_site_fract_x
_atom_site_fract_y
_atom_site_fract_z
_atom_site_U_iso_or_equiv
_atom_site_adp_type
_atom_site_occupancy
_atom_site_symmetry_multiplicity
_atom_site_calc_flag
_atom_site_refinement_flags
_atom_site_disorder_assembly
_atom_site_disorder_group
Rh1 Rh 0.52206(2) 0.488250(15) 0.670517(15) 0.02122(10) Uani 1 1 d . A .
Ru1 Ru 0.48301(3) 0.585023(15) 0.690614(17) 0.02222(10) Uani 1 1 d . A .
Ru2 Ru 0.48683(3) 0.406431(16) 0.601476(16) 0.02380(10) Uani 1 1 d . A .
Co1 Co 0.43122(6) 0.71398(4) 0.72885(5) 0.0338(3) Uani 1 1 d . . .
Co2 Co 0.39742(7) 0.38632(5) 0.47483(4) 0.0356(3) Uani 1 1 d . . .
Cl1 Cl 0.61059(8) 0.55561(5) 0.68695(6) 0.0295(3) Uani 1 1 d . . .
Cl2 Cl 0.46575(9) 0.55367(5) 0.61465(5) 0.0295(3) Uani 1 1 d . . .
Cl3 Cl 0.60229(8) 0.45186(6) 0.61191(5) 0.0301(3) Uani 1 1 d . . .
Cl4 Cl 0.53557(11) 0.34189(6) 0.64149(6) 0.0400(4) Uani 1 1 d . . .
P1 P 0.49660(10) 0.66496(6) 0.77018(7) 0.0335(4) Uani 1 1 d . A .
P2 P 0.49826(10) 0.69755(6) 0.66829(8) 0.0377(4) Uani 1 1 d . A .
P3 P 0.34878(9) 0.66045(6) 0.71035(6) 0.0272(3) Uani 1 1 d . A .
P4 P 0.36848(11) 0.34779(7) 0.53746(7) 0.0389(4) Uani 1 1 d . . .
P5 P 0.39781(11) 0.45183(7) 0.51308(6) 0.0353(4) Uani 1 1 d . C .
P6 P 0.51642(11) 0.37767(8) 0.49145(6) 0.0382(4) Uani 1 1 d . C .
O1 O 0.4759(3) 0.6649(2) 0.8245(2) 0.0492(14) Uani 1 1 d D . .
O2 O 0.5822(3) 0.6845(2) 0.7738(3) 0.0519(15) Uani 1 1 d D . .
O3 O 0.5751(3) 0.72810(19) 0.6649(3) 0.064(2) Uani 1 1 d D . .
O4 O 0.4521(4) 0.7164(3) 0.6236(2) 0.0634(19) Uani 1 1 d D . .
O5 O 0.2901(3) 0.68116(18) 0.6732(2) 0.0414(12) Uani 1 1 d D . .
O6 O 0.2962(3) 0.65147(19) 0.75544(18) 0.0368(11) Uani 1 1 d D . .
O7 O 0.4996(3) 0.61410(16) 0.75551(17) 0.0314(10) Uani 1 1 d . . .
O8 O 0.5214(3) 0.64737(17) 0.66037(19) 0.0376(11) Uani 1 1 d . . .
O9 O 0.3752(2) 0.61323(15) 0.69154(18) 0.0278(9) Uani 1 1 d . . .
O11 O 0.4034(4) 0.2956(2) 0.5334(2) 0.0582(16) Uani 1 1 d D . .
O12 O 0.2808(4) 0.3336(3) 0.5417(2) 0.0562(16) Uani 1 1 d D . .
O13 O 0.3118(4) 0.4634(3) 0.5255(2) 0.068(2) Uani 1 1 d D . .
O14 O 0.4194(5) 0.4921(2) 0.4780(2) 0.077(2) Uani 1 1 d D . .
O15 O 0.5613(4) 0.4181(3) 0.4649(2) 0.073(2) Uani 1 1 d D . .
O16 O 0.5499(4) 0.3315(3) 0.4668(2) 0.076(3) Uani 1 1 d D . .
O17 O 0.3901(3) 0.36950(18) 0.58415(17) 0.0332(11) Uani 1 1 d . . .
O18 O 0.4471(3) 0.45721(18) 0.55593(16) 0.0323(10) Uani 1 1 d . . .
O19 O 0.5391(3) 0.37660(18) 0.54181(17) 0.0332(11) Uani 1 1 d . . .
N1 N 0.4582(3) 0.52696(18) 0.71220(18) 0.0220(10) Uani 1 1 d . . .
N2 N 0.4607(3) 0.43213(17) 0.65878(18) 0.0212(10) Uani 1 1 d . . .
C1 C 0.4238(7) 0.7608(3) 0.7845(5) 0.071(3) Uani 1 1 d . . .
H1 H 0.4349 0.7539 0.8155 0.085 Uiso 1 1 calc R . .
C2 C 0.4762(6) 0.7774(3) 0.7506(5) 0.067(3) Uani 1 1 d . . .
H2 H 0.5280 0.7828 0.7547 0.081 Uiso 1 1 calc R . .
C3 C 0.4343(6) 0.7842(3) 0.7099(4) 0.061(3) Uani 1 1 d . . .
H3 H 0.4529 0.7964 0.6821 0.073 Uiso 1 1 calc R . .
C4 C 0.3601(6) 0.7696(3) 0.7180(5) 0.067(3) Uani 1 1 d . . .
H4 H 0.3213 0.7690 0.6960 0.080 Uiso 1 1 calc R . .
C5 C 0.3531(5) 0.7565(3) 0.7632(5) 0.064(3) Uani 1 1 d . . .
H5 H 0.3085 0.7463 0.7775 0.077 Uiso 1 1 calc R . .
C6 C 0.3476(7) 0.3383(4) 0.4299(4) 0.069(3) Uani 1 1 d . . .
H6 H 0.3396 0.3068 0.4367 0.083 Uiso 1 1 calc R . .
C7 C 0.4105(6) 0.3567(4) 0.4095(3) 0.059(3) Uani 1 1 d . . .
H7 H 0.4530 0.3399 0.3998 0.071 Uiso 1 1 calc R . .
C8 C 0.4011(7) 0.4058(4) 0.4053(3) 0.063(3) Uani 1 1 d . . .
H8 H 0.4356 0.4271 0.3929 0.076 Uiso 1 1 calc R . .
C9 C 0.3277(7) 0.4157(4) 0.4242(3) 0.070(3) Uani 1 1 d . . .
H9 H 0.3051 0.4451 0.4260 0.084 Uiso 1 1 calc R . .
C10 C 0.2969(6) 0.3751(6) 0.4390(3) 0.080(4) Uani 1 1 d . . .
H10 H 0.2494 0.3719 0.4530 0.096 Uiso 1 1 calc R . .
C11A C 0.4181(12) 0.6334(8) 0.8422(6) 0.055(8) Uiso 0.50 1 d PD A 2
C11 C 0.4075(11) 0.6441(10) 0.8414(6) 0.054(7) Uiso 0.50 1 d PD A 1
C12 C 0.4099(16) 0.6330(11) 0.8941(6) 0.087(7) Uiso 0.50 1 d PD A 1
C12A C 0.3722(18) 0.6622(12) 0.8780(11) 0.110(10) Uiso 0.50 1 d PD A 2
C13 C 0.6440(5) 0.6548(4) 0.7866(5) 0.074(4) Uani 1 1 d D A 1
H13A H 0.6904 0.6671 0.7728 0.089 Uiso 1 1 calc R A 1
H13B H 0.6353 0.6239 0.7737 0.089 Uiso 1 1 calc R A 1
C14 C 0.6549(6) 0.6506(5) 0.8374(5) 0.089(4) Uani 1 1 d D A 1
H14A H 0.7067 0.6420 0.8439 0.133 Uiso 1 1 calc R A 1
H14B H 0.6213 0.6269 0.8495 0.133 Uiso 1 1 calc R A 1
H14C H 0.6437 0.6801 0.8521 0.133 Uiso 1 1 calc R A 1
C15 C 0.6484(9) 0.7055(8) 0.6778(9) 0.057(6) Uiso 0.50 1 d PD B 1
C15A C 0.6486(8) 0.7072(7) 0.6599(8) 0.047(5) Uiso 0.50 1 d PD B 2
C16 C 0.7094(17) 0.7400(12) 0.6640(14) 0.108(11) Uiso 0.50 1 d PD B 1
C16A C 0.7059(10) 0.7372(7) 0.6884(8) 0.052(4) Uiso 0.50 1 d PD B 2
C17 C 0.4791(8) 0.7090(5) 0.5777(3) 0.080(4) Uani 1 1 d D B 1
H17A H 0.5327 0.7007 0.5790 0.096 Uiso 1 1 calc R B 1
H17B H 0.4747 0.7380 0.5602 0.096 Uiso 1 1 calc R B 1
C18 C 0.4372(9) 0.6717(4) 0.5529(4) 0.093(4) Uani 1 1 d D B 1
H18A H 0.4557 0.6694 0.5215 0.140 Uiso 1 1 calc R B 1
H18B H 0.3839 0.6791 0.5525 0.140 Uiso 1 1 calc R B 1
H18C H 0.4448 0.6424 0.5686 0.140 Uiso 1 1 calc R B 1
C19 C 0.2552(6) 0.6538(3) 0.6375(3) 0.061(3) Uani 1 1 d D . .
H19A H 0.2153 0.6345 0.6509 0.073 Uiso 1 1 calc R . .
H19B H 0.2928 0.6333 0.6234 0.073 Uiso 1 1 calc R . .
C20 C 0.2218(8) 0.6855(6) 0.6009(4) 0.100(5) Uani 1 1 d D . .
H20A H 0.1996 0.6669 0.5765 0.150 Uiso 1 1 calc R . .
H20B H 0.2612 0.7050 0.5881 0.150 Uiso 1 1 calc R . .
H20C H 0.1832 0.7049 0.6147 0.150 Uiso 1 1 calc R . .
C21 C 0.2349(4) 0.6180(3) 0.7538(3) 0.0351(16) Uani 1 1 d D . .
H21A H 0.2504 0.5907 0.7361 0.042 Uiso 1 1 calc R . .
H21B H 0.1908 0.6318 0.7388 0.042 Uiso 1 1 calc R . .
C22 C 0.2152(5) 0.6039(3) 0.8032(3) 0.0434(18) Uani 1 1 d D . .
H22A H 0.1708 0.5843 0.8029 0.065 Uiso 1 1 calc R . .
H22B H 0.2050 0.6315 0.8214 0.065 Uiso 1 1 calc R . .
H22C H 0.2571 0.5871 0.8166 0.065 Uiso 1 1 calc R . .
C31 C 0.4007(7) 0.2640(4) 0.5728(4) 0.075(3) Uani 1 1 d D . .
H31A H 0.3580 0.2427 0.5695 0.090 Uiso 1 1 calc R . .
H31B H 0.3939 0.2817 0.6013 0.090 Uiso 1 1 calc R . .
C32 C 0.4730(9) 0.2369(5) 0.5752(5) 0.104(5) Uani 1 1 d D . .
H32A H 0.4861 0.2259 0.5446 0.156 Uiso 1 1 calc R . .
H32B H 0.4665 0.2106 0.5957 0.156 Uiso 1 1 calc R . .
H32C H 0.5129 0.2567 0.5868 0.156 Uiso 1 1 calc R . .
C33 C 0.2262(5) 0.3661(5) 0.5585(4) 0.072(3) Uani 1 1 d D . .
H33A H 0.2333 0.3959 0.5428 0.087 Uiso 1 1 calc R . .
H33B H 0.2341 0.3710 0.5916 0.087 Uiso 1 1 calc R . .
C34 C 0.1475(6) 0.3493(6) 0.5504(6) 0.104(5) Uani 1 1 d D . .
H34A H 0.1359 0.3508 0.5178 0.156 Uiso 1 1 calc R . .
H34B H 0.1124 0.3687 0.5674 0.156 Uiso 1 1 calc R . .
H34C H 0.1430 0.3175 0.5610 0.156 Uiso 1 1 calc R . .
C35 C 0.2900(5) 0.4932(3) 0.5624(3) 0.048(2) Uani 1 1 d D . .
H35A H 0.3293 0.4922 0.5861 0.058 Uiso 1 1 calc R . .
H35B H 0.2436 0.4809 0.5762 0.058 Uiso 1 1 calc R . .
C36 C 0.2767(7) 0.5429(4) 0.5492(6) 0.089(4) Uani 1 1 d D . .
H36A H 0.2416 0.5443 0.5236 0.133 Uiso 1 1 calc R . .
H36B H 0.3241 0.5571 0.5403 0.133 Uiso 1 1 calc R . .
H36C H 0.2558 0.5595 0.5754 0.133 Uiso 1 1 calc R . .
C37 C 0.4735(14) 0.5276(7) 0.4854(8) 0.061(8) Uiso 0.50 1 d PD C 2
C37A C 0.4574(14) 0.5346(7) 0.4892(7) 0.051(7) Uiso 0.50 1 d PD C 1
C38A C 0.482(2) 0.5646(13) 0.4485(11) 0.124(12) Uiso 0.50 1 d PD C 1
C38 C 0.438(2) 0.5678(11) 0.4552(12) 0.109(10) Uiso 0.50 1 d PD C 2
C39A C 0.6222(9) 0.4438(7) 0.4865(6) 0.049(4) Uiso 0.50 1 d PD D 1
C39 C 0.6376(10) 0.4293(8) 0.4757(8) 0.064(6) Uiso 0.50 1 d PD D 2
C40 C 0.6522(15) 0.4777(8) 0.4505(9) 0.073(7) Uiso 0.50 1 d PD D 2
C40A C 0.6681(14) 0.4631(10) 0.4448(8) 0.067(6) Uiso 0.50 1 d PD D 1
C41 C 0.6009(7) 0.2999(4) 0.4884(4) 0.084(4) Uani 1 1 d D D .
H41A H 0.5767 0.2696 0.4919 0.101 Uiso 1 1 calc R . .
H41B H 0.6146 0.3114 0.5191 0.101 Uiso 1 1 calc R . .
C42 C 0.6699(9) 0.2954(8) 0.4592(8) 0.164(10) Uani 1 1 d D . .
H42A H 0.6901 0.3260 0.4527 0.246 Uiso 1 1 calc R D .
H42B H 0.6570 0.2801 0.4304 0.246 Uiso 1 1 calc R . .
H42C H 0.7074 0.2772 0.4755 0.246 Uiso 1 1 calc R . .
C101 C 0.4045(4) 0.5137(2) 0.7482(2) 0.0249(13) Uani 1 1 d . A .
C102 C 0.4263(4) 0.5118(2) 0.7942(2) 0.0324(15) Uani 1 1 d . . .
C103 C 0.3713(4) 0.4984(3) 0.8266(3) 0.0377(16) Uani 1 1 d . A .
H103 H 0.3849 0.4975 0.8579 0.045 Uiso 1 1 calc R . .
C104 C 0.2984(5) 0.4865(3) 0.8148(3) 0.0420(18) Uani 1 1 d . . .
C105 C 0.2777(4) 0.4894(3) 0.7673(3) 0.0356(16) Uani 1 1 d . A .
H105 H 0.2281 0.4822 0.7586 0.043 Uiso 1 1 calc R . .
C106 C 0.3298(4) 0.5029(2) 0.7333(3) 0.0295(14) Uani 1 1 d . . .
C107 C 0.5062(4) 0.5217(3) 0.8105(3) 0.0402(17) Uani 1 1 d . A .
H10A H 0.5337 0.4928 0.8133 0.060 Uiso 1 1 calc R . .
H10B H 0.5046 0.5371 0.8403 0.060 Uiso 1 1 calc R . .
H10C H 0.5314 0.5416 0.7883 0.060 Uiso 1 1 calc R . .
C108 C 0.2394(6) 0.4711(4) 0.8505(3) 0.062(3) Uani 1 1 d . A .
H10D H 0.2382 0.4375 0.8520 0.093 Uiso 1 1 calc R . .
H10E H 0.1901 0.4826 0.8415 0.093 Uiso 1 1 calc R . .
H10F H 0.2526 0.4836 0.8806 0.093 Uiso 1 1 calc R . .
C109 C 0.3068(4) 0.5063(3) 0.6835(3) 0.0331(15) Uani 1 1 d . A .
H10G H 0.3146 0.5378 0.6727 0.050 Uiso 1 1 calc R . .
H10H H 0.2540 0.4982 0.6804 0.050 Uiso 1 1 calc R . .
H10I H 0.3371 0.4852 0.6652 0.050 Uiso 1 1 calc R . .
C111 C 0.4385(4) 0.4105(2) 0.7008(2) 0.0229(12) Uani 1 1 d . A .
C112 C 0.4932(4) 0.4168(2) 0.7367(2) 0.0258(13) Uani 1 1 d . . .
C113 C 0.4802(4) 0.3986(2) 0.7800(2) 0.0297(13) Uani 1 1 d . A .
H113 H 0.5167 0.4022 0.8033 0.036 Uiso 1 1 calc R . .
C114 C 0.4133(4) 0.3746(3) 0.7898(2) 0.0335(15) Uani 1 1 d . . .
C115 C 0.3613(4) 0.3687(2) 0.7545(3) 0.0309(14) Uani 1 1 d . A .
H115 H 0.3168 0.3525 0.7612 0.037 Uiso 1 1 calc R . .
C116 C 0.3711(4) 0.3856(2) 0.7087(2) 0.0276(13) Uani 1 1 d . . .
C117 C 0.5610(4) 0.4445(2) 0.7219(2) 0.0262(13) Uani 1 1 d . A .
H11A H 0.6006 0.4240 0.7101 0.031 Uiso 1 1 calc R . .
H11B H 0.5813 0.4623 0.7479 0.031 Uiso 1 1 calc R . .
C118 C 0.3973(5) 0.3558(3) 0.8385(3) 0.048(2) Uani 1 1 d . A .
H11C H 0.4160 0.3243 0.8409 0.072 Uiso 1 1 calc R . .
H11D H 0.3434 0.3561 0.8441 0.072 Uiso 1 1 calc R . .
H11E H 0.4224 0.3751 0.8611 0.072 Uiso 1 1 calc R . .
C119 C 0.3089(4) 0.3797(3) 0.6736(3) 0.0363(16) Uani 1 1 d . A .
H11F H 0.3112 0.4048 0.6514 0.054 Uiso 1 1 calc R . .
H11G H 0.2605 0.3803 0.6891 0.054 Uiso 1 1 calc R . .
H11H H 0.3151 0.3503 0.6578 0.054 Uiso 1 1 calc R . .
Rh2 Rh 1.02731(2) 0.502458(15) 0.669986(16) 0.02235(10) Uani 1 1 d . F .
Ru3 Ru 0.99022(3) 0.404203(15) 0.689861(18) 0.02480(11) Uani 1 1 d . . .
Ru4 Ru 0.98587(3) 0.584364(15) 0.602181(16) 0.02287(10) Uani 1 1 d . F .
Co3 Co 0.93257(6) 0.27664(4) 0.73091(5) 0.0350(3) Uani 1 1 d . E .
Co4 Co 0.89940(7) 0.59682(5) 0.47434(4) 0.0353(3) Uani 1 1 d . . .
Cl5 Cl 1.11639(8) 0.43598(6) 0.68848(8) 0.0380(4) Uani 1 1 d . . .
Cl6 Cl 0.98032(10) 0.43305(5) 0.61252(5) 0.0337(3) Uani 1 1 d . . .
Cl7 Cl 1.10487(9) 0.54266(6) 0.61266(6) 0.0313(3) Uani 1 1 d . . .
Cl8 Cl 1.02969(12) 0.65124(6) 0.64079(6) 0.0398(4) Uani 1 1 d . . .
P7 P 0.99142(11) 0.32732(6) 0.77335(7) 0.0354(4) Uani 1 1 d . . .
P8 P 0.85234(9) 0.32973(6) 0.70846(7) 0.0291(4) Uani 1 1 d . . .
P9 P 1.00482(10) 0.29076(6) 0.67228(8) 0.0383(4) Uani 1 1 d . . .
P10 P 1.00263(10) 0.62983(7) 0.49805(6) 0.0322(4) Uani 1 1 d . F .
P11 P 0.84114(10) 0.61523(7) 0.53824(6) 0.0337(4) Uani 1 1 d . F .
P12 P 0.93211(11) 0.53179(7) 0.50767(6) 0.0344(4) Uani 1 1 d . F .
O21 O 1.0794(5) 0.3070(3) 0.7831(3) 0.0345(19) Uiso 0.62 1 d PD E 1
O21A O 1.0558(9) 0.3070(5) 0.7970(6) 0.039(3) Uiso 0.38 1 d P E 2
O22 O 0.9626(5) 0.3318(3) 0.8268(3) 0.087(3) Uani 1 1 d D E .
O23 O 0.7966(3) 0.34011(18) 0.7517(2) 0.0427(14) Uani 1 1 d D E .
O24 O 0.7903(8) 0.3101(5) 0.6762(5) 0.044(4) Uiso 0.50 1 d PD E 1
O24A O 0.8015(7) 0.3071(4) 0.6658(5) 0.031(3) Uiso 0.50 1 d P E 2
O25 O 0.9621(5) 0.2694(3) 0.6277(3) 0.071(2) Uani 1 1 d D E 1
O26 O 1.0779(6) 0.2585(4) 0.6668(4) 0.026(2) Uiso 0.50 1 d PD E 1
O26A O 1.0838(8) 0.2613(5) 0.6818(6) 0.048(4) Uiso 0.50 1 d P E 2
O27 O 1.0024(3) 0.37605(17) 0.7560(2) 0.0437(13) Uani 1 1 d . E .
O28 O 0.8816(2) 0.37592(16) 0.68914(18) 0.0287(10) Uani 1 1 d . E .
O29 O 1.0298(3) 0.34072(17) 0.6629(2) 0.0440(13) Uani 1 1 d . E .
O31 O 0.9886(3) 0.68518(19) 0.5017(2) 0.0453(13) Uani 1 1 d . . .
O32 O 1.0684(3) 0.6295(2) 0.45866(19) 0.0481(14) Uani 1 1 d . . .
O33 O 1.0051(4) 0.5131(2) 0.47981(18) 0.0514(14) Uani 1 1 d . . .
O34 O 0.8723(4) 0.4910(2) 0.4987(2) 0.0550(16) Uani 1 1 d . . .
O35 O 0.7742(3) 0.5780(2) 0.5433(2) 0.0483(14) Uani 1 1 d . . .
O36 O 0.7919(3) 0.6622(2) 0.5344(2) 0.0505(15) Uani 1 1 d . . .
O37 O 1.0385(3) 0.61158(18) 0.54192(16) 0.0314(10) Uani 1 1 d . . .
O38 O 0.9480(3) 0.53181(17) 0.55967(16) 0.0294(10) Uani 1 1 d . . .
O39 O 0.8883(3) 0.62011(18) 0.58260(17) 0.0319(10) Uani 1 1 d . . .
N3 N 0.9621(3) 0.46253(19) 0.70911(19) 0.0252(11) Uani 1 1 d . . .
N4 N 0.9636(3) 0.55806(17) 0.65988(19) 0.0234(11) Uani 1 1 d . . .
C1D C 0.9012(5) 0.6310(3) 0.8410(3) 0.0437(18) Uani 1 1 d . F .
H1DA H 0.9124 0.6064 0.8629 0.066 Uiso 1 1 calc R . .
H1DB H 0.8484 0.6394 0.8434 0.066 Uiso 1 1 calc R . .
H1DC H 0.9321 0.6579 0.8478 0.066 Uiso 1 1 calc R . .
C51 C 0.8587(6) 0.2212(3) 0.7206(6) 0.075(4) Uani 1 1 d . . .
H51 H 0.8192 0.2213 0.6990 0.090 Uiso 1 1 calc R E .
C52 C 0.9345(6) 0.2054(3) 0.7120(4) 0.063(3) Uani 1 1 d . E .
H52 H 0.9534 0.1929 0.6844 0.075 Uiso 1 1 calc R . .
C53 C 0.9749(5) 0.2125(3) 0.7535(3) 0.048(2) Uani 1 1 d . . .
H53 H 1.0263 0.2065 0.7587 0.058 Uiso 1 1 calc R E .
C54 C 0.9227(7) 0.2304(3) 0.7858(4) 0.064(3) Uani 1 1 d . E .
H54 H 0.9339 0.2373 0.8168 0.077 Uiso 1 1 calc R . .
C55 C 0.8538(6) 0.2363(3) 0.7658(6) 0.082(5) Uani 1 1 d . E .
H55 H 0.8107 0.2485 0.7802 0.098 Uiso 1 1 calc R . .
C56 C 0.8650(9) 0.5600(5) 0.4159(4) 0.076(3) Uani 1 1 d . . .
H56 H 0.8648 0.5276 0.4126 0.091 Uiso 1 1 calc R . .
C57 C 0.8072(7) 0.5848(7) 0.4322(4) 0.092(5) Uani 1 1 d . . .
H57 H 0.7610 0.5730 0.4429 0.111 Uiso 1 1 calc R . .
C58 C 0.8293(8) 0.6342(5) 0.4302(4) 0.086(5) Uani 1 1 d . . .
H58 H 0.8007 0.6604 0.4385 0.103 Uiso 1 1 calc R . .
C59 C 0.9054(6) 0.6325(4) 0.4126(3) 0.063(3) Uani 1 1 d . . .
H59 H 0.9373 0.6580 0.4073 0.075 Uiso 1 1 calc R . .
C60 C 0.9223(7) 0.5869(5) 0.4050(3) 0.073(3) Uani 1 1 d . . .
H60 H 0.9687 0.5761 0.3935 0.087 Uiso 1 1 calc R . .
C61 C 1.1365(7) 0.3363(5) 0.8014(7) 0.113(6) Uani 1 1 d D . .
C62 C 1.1393(12) 0.3325(10) 0.8540(8) 0.195(14) Uani 1 1 d D E .
H62A H 1.0930 0.3447 0.8669 0.292 Uiso 1 1 calc R . .
H62B H 1.1819 0.3501 0.8656 0.292 Uiso 1 1 calc R . .
H62C H 1.1448 0.3002 0.8627 0.292 Uiso 1 1 calc R . .
C63 C 0.9013(8) 0.3558(7) 0.8403(5) 0.109(6) Uani 1 1 d D . .
H63A H 0.8569 0.3370 0.8328 0.131 Uiso 1 1 calc R E .
H63B H 0.8986 0.3839 0.8213 0.131 Uiso 1 1 calc R . .
C64 C 0.8948(12) 0.3698(8) 0.8883(4) 0.148(9) Uani 1 1 d D E .
H64A H 0.8579 0.3945 0.8909 0.223 Uiso 1 1 calc R . .
H64B H 0.9433 0.3808 0.8993 0.223 Uiso 1 1 calc R . .
H64C H 0.8788 0.3435 0.9067 0.223 Uiso 1 1 calc R . .
C65 C 0.7401(7) 0.3744(4) 0.7505(3) 0.072(3) Uani 1 1 d D . .
H65A H 0.6988 0.3638 0.7306 0.086 Uiso 1 1 calc R E .
H65B H 0.7610 0.4027 0.7367 0.086 Uiso 1 1 calc R . .
C66 C 0.7092(5) 0.3856(3) 0.7972(3) 0.0455(19) Uani 1 1 d D E .
H66A H 0.6688 0.4081 0.7942 0.068 Uiso 1 1 calc R . .
H66B H 0.7490 0.3984 0.8164 0.068 Uiso 1 1 calc R . .
H66C H 0.6898 0.3576 0.8114 0.068 Uiso 1 1 calc R . .
C67A C 0.7650(10) 0.3335(6) 0.6344(6) 0.038(4) Uiso 0.50 1 d PD E 1
C67 C 0.7412(13) 0.3391(7) 0.6435(7) 0.053(5) Uiso 0.50 1 d PD E 2
C68A C 0.7302(12) 0.2953(8) 0.6035(8) 0.060(5) Uiso 0.50 1 d PD E 1
C68 C 0.7143(11) 0.3148(8) 0.6003(7) 0.055(5) Uiso 0.50 1 d PD E 2
C69 C 0.9862(9) 0.2749(4) 0.5834(5) 0.095(5) Uani 1 1 d D E 1
H69A H 0.9826 0.2452 0.5672 0.114 Uiso 1 1 calc R E 1
H69B H 1.0393 0.2844 0.5836 0.114 Uiso 1 1 calc R E 1
C70 C 0.9417(10) 0.3099(6) 0.5585(7) 0.117(6) Uani 1 1 d D E 1
H70A H 0.9725 0.3239 0.5346 0.175 Uiso 1 1 calc R E 1
H70B H 0.9251 0.3336 0.5799 0.175 Uiso 1 1 calc R E 1
H70C H 0.8981 0.2952 0.5445 0.175 Uiso 1 1 calc R E 1
C71A C 1.1462(8) 0.2737(7) 0.6934(7) 0.051(4) Uiso 0.50 1 d PD E 1
C71 C 1.1560(14) 0.2800(9) 0.6696(10) 0.075(6) Uiso 0.50 1 d PD E 2
C72A C 1.2161(10) 0.2520(7) 0.6711(8) 0.059(5) Uiso 0.50 1 d PD E 1
C72 C 1.2036(19) 0.2497(13) 0.7024(12) 0.113(11) Uiso 0.50 1 d PD E 2
C81 C 1.0398(12) 0.7167(7) 0.5252(8) 0.052(5) Uiso 0.50 1 d PD F 1
C81A C 1.0614(13) 0.7116(8) 0.5127(8) 0.058(5) Uiso 0.50 1 d PD F 2
C82A C 1.0356(14) 0.7488(8) 0.5474(8) 0.067(6) Uiso 0.50 1 d PD F 2
C82 C 1.0043(15) 0.7532(8) 0.5560(9) 0.072(6) Uiso 0.50 1 d PD F 1
C83 C 1.1314(5) 0.5977(4) 0.4600(3) 0.054(2) Uani 1 1 d D F .
H83A H 1.1275 0.5754 0.4346 0.065 Uiso 1 1 calc R . .
H83B H 1.1312 0.5804 0.4892 0.065 Uiso 1 1 calc R . .
C84 C 1.2031(5) 0.6250(5) 0.4557(4) 0.069(3) Uani 1 1 d D . .
H84A H 1.2002 0.6449 0.4287 0.103 Uiso 1 1 calc R F .
H84B H 1.2454 0.6039 0.4524 0.103 Uiso 1 1 calc R . .
H84C H 1.2101 0.6439 0.4831 0.103 Uiso 1 1 calc R . .
C85 C 1.0435(7) 0.4721(4) 0.4967(4) 0.076(3) Uani 1 1 d D . .
H85A H 1.0106 0.4449 0.4934 0.091 Uiso 1 1 calc R . .
H85B H 1.0557 0.4759 0.5294 0.091 Uiso 1 1 calc R . .
C86 C 1.1139(10) 0.4650(7) 0.4697(6) 0.132(7) Uani 1 1 d D . .
H86A H 1.1016 0.4519 0.4398 0.198 Uiso 1 1 calc R . .
H86B H 1.1469 0.4439 0.4862 0.198 Uiso 1 1 calc R . .
H86C H 1.1392 0.4945 0.4655 0.198 Uiso 1 1 calc R . .
C87 C 0.8251(6) 0.4698(3) 0.5335(3) 0.058(3) Uani 1 1 d D . .
H87A H 0.7744 0.4833 0.5323 0.070 Uiso 1 1 calc R . .
H87B H 0.8462 0.4755 0.5642 0.070 Uiso 1 1 calc R . .
C88 C 0.8206(8) 0.4181(4) 0.5248(6) 0.097(5) Uani 1 1 d D . .
H88A H 0.8107 0.4125 0.4923 0.146 Uiso 1 1 calc R . .
H88B H 0.7802 0.4049 0.5432 0.146 Uiso 1 1 calc R . .
H88C H 0.8681 0.4037 0.5333 0.146 Uiso 1 1 calc R . .
C89A C 0.7105(8) 0.5788(7) 0.5751(6) 0.028(4) Uiso 0.50 1 d PD G 1
C89 C 0.7099(11) 0.5936(9) 0.5756(8) 0.052(6) Uiso 0.50 1 d PD G 2
C90A C 0.6393(8) 0.5996(7) 0.5492(6) 0.040(4) Uiso 0.50 1 d PD G 1
C90 C 0.6406(11) 0.5783(9) 0.5460(7) 0.059(5) Uiso 0.50 1 d PD G 2
C91A C 0.8125(13) 0.7051(8) 0.5564(9) 0.058(6) Uiso 0.50 1 d PD G 1
C91 C 0.8284(12) 0.7098(9) 0.5413(9) 0.061(6) Uiso 0.50 1 d PD G 2
C92 C 0.7567(16) 0.7415(11) 0.5375(12) 0.089(9) Uiso 0.50 1 d PD G 2
C92A C 0.787(3) 0.7484(14) 0.5287(17) 0.140(17) Uiso 0.50 1 d PD G 1
C121 C 0.9017(4) 0.4761(2) 0.7392(2) 0.0254(13) Uani 1 1 d . . .
C122 C 0.9152(4) 0.4800(2) 0.7873(3) 0.0320(15) Uani 1 1 d . . .
C123 C 0.8542(4) 0.4940(3) 0.8147(3) 0.0406(17) Uani 1 1 d . . .
H123 H 0.8616 0.4963 0.8467 0.049 Uiso 1 1 calc R . .
C124 C 0.7835(4) 0.5046(3) 0.7971(3) 0.0401(18) Uani 1 1 d . . .
C125 C 0.7719(4) 0.5001(3) 0.7495(3) 0.0342(16) Uani 1 1 d . . .
H125 H 0.7240 0.5069 0.7373 0.041 Uiso 1 1 calc R . .
C126 C 0.8297(3) 0.4857(2) 0.7194(2) 0.0274(13) Uani 1 1 d . . .
C127 C 0.9919(4) 0.4711(3) 0.8087(3) 0.0420(17) Uani 1 1 d . . .
H12A H 1.0252 0.4577 0.7858 0.063 Uiso 1 1 calc R . .
H12B H 0.9865 0.4499 0.8344 0.063 Uiso 1 1 calc R . .
H12C H 1.0130 0.5002 0.8196 0.063 Uiso 1 1 calc R . .
C128 C 0.7190(5) 0.5205(4) 0.8286(4) 0.061(3) Uani 1 1 d . . .
H12D H 0.6858 0.4945 0.8349 0.092 Uiso 1 1 calc R . .
H12E H 0.6907 0.5450 0.8135 0.092 Uiso 1 1 calc R . .
H12F H 0.7396 0.5320 0.8574 0.092 Uiso 1 1 calc R . .
C129 C 0.8148(4) 0.4808(3) 0.6681(3) 0.0352(15) Uani 1 1 d . . .
H12G H 0.8524 0.4980 0.6509 0.053 Uiso 1 1 calc R . .
H12H H 0.7650 0.4928 0.6610 0.053 Uiso 1 1 calc R . .
H12I H 0.8173 0.4483 0.6595 0.053 Uiso 1 1 calc R . .
C131 C 0.9425(3) 0.5792(2) 0.7025(2) 0.0218(12) Uani 1 1 d . F .
C132 C 0.9978(4) 0.5727(2) 0.7373(2) 0.0277(13) Uani 1 1 d . . .
C133 C 0.9852(4) 0.5906(2) 0.7817(2) 0.0279(13) Uani 1 1 d . F .
H133 H 1.0220 0.5868 0.8048 0.033 Uiso 1 1 calc R . .
C134 C 0.9180(4) 0.6140(2) 0.7918(2) 0.0310(14) Uani 1 1 d . . .
C135 C 0.8640(4) 0.6199(2) 0.7569(2) 0.0279(14) Uani 1 1 d . F .
H135 H 0.8188 0.6352 0.7641 0.033 Uiso 1 1 calc R . .
C136 C 0.8749(4) 0.6036(2) 0.7114(2) 0.0267(13) Uani 1 1 d . . .
C137 C 1.0654(4) 0.5451(3) 0.7220(2) 0.0303(14) Uani 1 1 d . F .
H13C H 1.0855 0.5267 0.7477 0.036 Uiso 1 1 calc R . .
H13D H 1.1052 0.5657 0.7107 0.036 Uiso 1 1 calc R . .
C138 C 0.8127(4) 0.6094(3) 0.6764(3) 0.0365(16) Uani 1 1 d . F .
H13E H 0.8211 0.6376 0.6589 0.055 Uiso 1 1 calc R . .
H13F H 0.7646 0.6113 0.6922 0.055 Uiso 1 1 calc R . .
H13G H 0.8125 0.5830 0.6556 0.055 Uiso 1 1 calc R . .

loop_
_atom_site_aniso_label
_atom_site_aniso_U_11
_atom_site_aniso_U_22
_atom_site_aniso_U_33
_atom_site_aniso_U_23
_atom_site_aniso_U_13
_atom_site_aniso_U_12
Rh1 0.0243(2) 0.02196(19) 0.0174(2) -0.00050(16) 0.00014(17) 0.00098(17)
Ru1 0.0249(2) 0.0195(2) 0.0222(2) -0.00030(16) 0.00197(18) -0.00062(17)
Ru2 0.0292(2) 0.0255(2) 0.0167(2) -0.00248(17) -0.00312(18) 0.00391(19)
Co1 0.0324(6) 0.0189(5) 0.0501(7) -0.0054(5) 0.0068(5) -0.0023(4)
Co2 0.0399(6) 0.0468(7) 0.0201(6) -0.0055(5) -0.0082(5) 0.0047(5)
Cl1 0.0249(6) 0.0288(7) 0.0348(8) -0.0013(6) 0.0011(6) -0.0002(6)
Cl2 0.0368(8) 0.0316(7) 0.0202(7) 0.0007(6) 0.0001(6) 0.0012(6)
Cl3 0.0279(7) 0.0375(8) 0.0248(8) -0.0045(6) 0.0030(6) 0.0031(6)
Cl4 0.0607(11) 0.0310(8) 0.0283(8) -0.0016(6) -0.0071(8) 0.0164(7)
P1 0.0375(9) 0.0263(8) 0.0366(10) -0.0105(7) -0.0002(7) -0.0032(7)
P2 0.0374(9) 0.0246(8) 0.0510(11) 0.0067(8) 0.0118(8) -0.0008(7)
P3 0.0266(7) 0.0225(8) 0.0326(9) -0.0009(7) 0.0035(7) 0.0006(6)
P4 0.0461(10) 0.0411(10) 0.0295(9) -0.0068(8) -0.0081(8) -0.0061(8)
P5 0.0454(10) 0.0386(10) 0.0218(8) -0.0005(7) -0.0092(7) 0.0093(8)
P6 0.0379(9) 0.0568(11) 0.0199(8) -0.0087(8) -0.0027(7) 0.0096(9)
O1 0.049(3) 0.062(4) 0.037(3) -0.022(3) -0.006(3) 0.001(3)
O2 0.043(3) 0.035(3) 0.078(4) -0.016(3) 0.000(3) -0.004(2)
O3 0.048(3) 0.027(3) 0.118(6) -0.006(3) 0.033(4) -0.006(2)
O4 0.075(4) 0.064(4) 0.052(4) 0.019(3) 0.014(3) 0.023(3)
O5 0.043(3) 0.032(3) 0.050(3) 0.002(2) -0.012(2) 0.008(2)
O6 0.040(3) 0.037(3) 0.033(3) -0.008(2) 0.009(2) -0.009(2)
O7 0.039(2) 0.023(2) 0.033(3) -0.0013(19) 0.002(2) 0.0016(18)
O8 0.038(2) 0.028(2) 0.047(3) 0.001(2) 0.011(2) -0.005(2)
O9 0.025(2) 0.023(2) 0.036(3) -0.007(2) 0.0017(19) 0.0047(17)
O11 0.096(5) 0.041(3) 0.037(3) -0.005(3) -0.001(3) -0.002(3)
O12 0.055(3) 0.068(4) 0.045(3) -0.002(3) -0.015(3) -0.016(3)
O13 0.056(3) 0.094(6) 0.053(4) -0.037(4) -0.028(3) 0.031(4)
O14 0.141(7) 0.052(4) 0.037(3) 0.021(3) -0.037(4) -0.026(4)
O15 0.062(4) 0.127(7) 0.031(3) 0.014(4) -0.007(3) -0.030(4)
O16 0.080(4) 0.110(6) 0.038(3) -0.041(4) -0.023(3) 0.051(4)
O17 0.037(2) 0.037(3) 0.026(3) -0.004(2) -0.005(2) -0.007(2)
O18 0.044(3) 0.036(3) 0.018(2) -0.0021(19) -0.0051(19) 0.003(2)
O19 0.035(2) 0.043(3) 0.021(2) -0.012(2) -0.0034(19) 0.008(2)
N1 0.024(2) 0.026(3) 0.016(2) 0.003(2) -0.0039(19) -0.003(2)
N2 0.022(2) 0.016(2) 0.025(3) -0.0007(19) -0.0073(19) 0.0001(18)
C1 0.110(9) 0.024(4) 0.079(8) -0.020(4) 0.024(7) -0.001(5)
C2 0.048(5) 0.023(4) 0.131(11) -0.018(5) 0.009(6) -0.007(4)
C3 0.079(6) 0.014(3) 0.090(8) -0.003(4) 0.008(6) 0.005(4)
C4 0.053(5) 0.023(4) 0.125(11) -0.011(5) -0.007(6) 0.018(4)
C5 0.050(5) 0.030(4) 0.113(10) -0.021(5) 0.034(6) 0.000(4)
C6 0.091(8) 0.074(7) 0.043(5) -0.017(5) -0.033(5) -0.009(6)
C7 0.067(6) 0.088(7) 0.022(4) -0.019(4) -0.018(4) 0.023(5)
C8 0.089(7) 0.082(7) 0.019(4) 0.004(4) -0.016(4) -0.027(6)
C9 0.104(8) 0.078(7) 0.028(5) -0.015(5) -0.035(5) 0.035(7)
C10 0.045(5) 0.164(14) 0.030(5) 0.001(7) -0.028(4) -0.010(7)
C13 0.042(5) 0.052(6) 0.129(11) -0.026(7) -0.003(6) -0.008(4)
C14 0.047(5) 0.096(9) 0.123(12) 0.026(9) -0.017(6) 0.001(6)
C17 0.107(9) 0.088(8) 0.045(6) 0.022(6) 0.020(6) 0.032(8)
C18 0.145(12) 0.066(8) 0.068(8) 0.020(6) 0.024(8) 0.029(8)
C19 0.086(7) 0.051(5) 0.047(5) -0.005(4) -0.035(5) 0.008(5)
C20 0.101(9) 0.152(15) 0.046(6) 0.021(8) -0.021(6) 0.050(10)
C21 0.035(3) 0.030(4) 0.040(4) 0.001(3) 0.012(3) -0.004(3)
C22 0.047(4) 0.045(4) 0.038(4) -0.003(4) 0.009(3) -0.004(3)
C31 0.105(8) 0.052(6) 0.068(7) 0.006(5) -0.023(6) 0.005(6)
C32 0.148(13) 0.088(10) 0.076(9) 0.011(7) 0.001(9) 0.033(10)
C33 0.048(5) 0.096(9) 0.073(7) -0.025(6) -0.023(5) 0.006(5)
C34 0.059(6) 0.133(13) 0.120(12) 0.037(11) -0.016(7) -0.030(8)
C35 0.045(4) 0.061(5) 0.038(4) -0.010(4) 0.004(3) 0.007(4)
C36 0.080(7) 0.060(7) 0.127(12) -0.003(7) 0.039(8) 0.012(6)
C41 0.105(9) 0.081(8) 0.067(7) -0.044(7) -0.017(7) 0.041(7)
C42 0.098(11) 0.151(19) 0.24(3) -0.02(2) 0.041(15) 0.055(13)
C101 0.031(3) 0.022(3) 0.021(3) -0.001(2) 0.006(2) -0.003(2)
C102 0.049(4) 0.023(3) 0.025(3) -0.002(3) 0.005(3) 0.005(3)
C103 0.059(4) 0.032(4) 0.023(3) 0.002(3) 0.012(3) 0.002(3)
C104 0.058(4) 0.028(3) 0.039(4) 0.002(3) 0.029(4) 0.003(3)
C105 0.034(3) 0.029(3) 0.044(4) -0.001(3) 0.015(3) -0.006(3)
C106 0.032(3) 0.025(3) 0.031(4) 0.000(3) 0.003(3) 0.000(3)
C107 0.055(4) 0.040(4) 0.026(3) 0.001(3) -0.003(3) -0.006(3)
C108 0.071(6) 0.068(6) 0.046(5) 0.014(5) 0.032(5) -0.004(5)
C109 0.028(3) 0.040(4) 0.032(4) 0.003(3) -0.004(3) -0.007(3)
C111 0.030(3) 0.024(3) 0.015(3) -0.003(2) -0.002(2) 0.000(2)
C112 0.030(3) 0.019(3) 0.029(3) -0.002(2) 0.000(3) 0.005(2)
C113 0.042(3) 0.025(3) 0.022(3) 0.005(2) 0.001(3) 0.000(3)
C114 0.048(4) 0.029(3) 0.023(3) 0.003(3) 0.005(3) 0.001(3)
C115 0.034(3) 0.028(3) 0.031(4) 0.001(3) 0.008(3) -0.003(3)
C116 0.032(3) 0.025(3) 0.025(3) -0.002(3) 0.004(3) 0.004(3)
C117 0.026(3) 0.030(3) 0.023(3) 0.002(3) -0.007(2) 0.001(3)
C118 0.059(5) 0.056(5) 0.029(4) 0.012(4) 0.006(4) -0.005(4)
C119 0.037(3) 0.040(4) 0.033(4) -0.003(3) 0.003(3) -0.007(3)
Rh2 0.0231(2) 0.0204(2) 0.0235(2) 0.00216(16) 0.00097(18) -0.00050(16)
Ru3 0.0242(2) 0.0197(2) 0.0305(2) 0.00397(18) 0.00030(19) 0.00008(17)
Ru4 0.0288(2) 0.0220(2) 0.0178(2) 0.00184(16) -0.00071(18) -0.00203(18)
Co3 0.0289(5) 0.0198(5) 0.0561(8) 0.0092(5) 0.0043(5) 0.0013(4)
Co4 0.0395(6) 0.0473(7) 0.0192(6) 0.0043(5) -0.0047(5) -0.0056(5)
Cl5 0.0231(7) 0.0267(7) 0.0641(11) 0.0060(8) 0.0007(7) 0.0008(6)
Cl6 0.0435(8) 0.0314(7) 0.0263(7) 0.0018(6) 0.0051(7) -0.0009(7)
Cl7 0.0285(7) 0.0349(8) 0.0304(8) 0.0059(6) 0.0057(6) -0.0009(6)
Cl8 0.0641(11) 0.0268(7) 0.0286(8) -0.0016(6) -0.0042(8) -0.0135(8)
P7 0.0395(9) 0.0267(8) 0.0400(10) 0.0110(7) 0.0008(8) 0.0017(7)
P8 0.0254(7) 0.0212(7) 0.0407(10) 0.0032(7) 0.0014(7) -0.0016(6)
P9 0.0373(9) 0.0220(7) 0.0556(12) -0.0011(8) 0.0063(8) 0.0038(7)
P10 0.0349(9) 0.0394(9) 0.0224(8) 0.0083(7) -0.0007(7) -0.0048(7)
P11 0.0319(8) 0.0426(10) 0.0265(9) 0.0045(7) -0.0034(7) 0.0020(7)
P12 0.0453(10) 0.0383(9) 0.0198(8) -0.0028(7) 0.0004(7) -0.0065(8)
O22 0.123(7) 0.079(5) 0.057(5) 0.012(4) 0.029(5) 0.003(5)
O23 0.039(3) 0.031(3) 0.058(4) 0.012(2) 0.020(2) 0.013(2)
O25 0.100(5) 0.054(4) 0.058(4) -0.009(3) -0.007(4) -0.005(4)
O27 0.059(3) 0.025(2) 0.047(3) 0.010(2) -0.013(3) -0.009(2)
O28 0.023(2) 0.026(2) 0.037(3) 0.010(2) -0.0018(19) -0.0026(17)
O29 0.041(3) 0.028(2) 0.063(4) 0.000(2) 0.021(3) 0.008(2)
O31 0.054(3) 0.037(3) 0.045(3) 0.009(2) -0.012(3) -0.005(2)
O32 0.049(3) 0.069(4) 0.026(3) 0.017(3) 0.009(2) 0.000(3)
O33 0.076(4) 0.053(3) 0.025(3) -0.001(2) 0.014(3) 0.017(3)
O34 0.082(4) 0.052(4) 0.031(3) 0.000(3) -0.009(3) -0.029(3)
O35 0.039(3) 0.070(4) 0.037(3) 0.000(3) 0.007(2) -0.005(3)
O36 0.047(3) 0.053(4) 0.052(4) 0.006(3) -0.009(3) 0.014(3)
O37 0.036(2) 0.041(3) 0.018(2) 0.011(2) -0.0020(18) -0.005(2)
O38 0.033(2) 0.037(2) 0.018(2) 0.0034(19) -0.0026(18) -0.003(2)
O39 0.035(2) 0.037(3) 0.024(2) 0.000(2) 0.001(2) 0.009(2)
N3 0.026(3) 0.026(3) 0.024(3) -0.006(2) -0.008(2) 0.001(2)
N4 0.025(2) 0.013(2) 0.032(3) 0.006(2) -0.009(2) 0.0004(18)
C1D 0.052(4) 0.051(5) 0.028(4) -0.008(3) 0.004(3) 0.004(4)
C51 0.052(5) 0.027(4) 0.145(13) 0.019(6) -0.017(7) -0.014(4)
C52 0.072(6) 0.019(4) 0.096(8) 0.004(4) 0.004(6) -0.001(4)
C53 0.039(4) 0.031(4) 0.075(6) 0.019(4) 0.005(4) 0.004(3)
C54 0.096(8) 0.028(4) 0.069(7) 0.019(4) 0.019(6) 0.001(4)
C55 0.054(6) 0.024(4) 0.169(14) 0.036(7) 0.043(8) 0.007(4)
C56 0.117(10) 0.070(7) 0.041(6) -0.001(5) -0.029(6) -0.014(7)
C57 0.065(6) 0.171(16) 0.041(6) 0.042(8) -0.033(5) -0.052(9)
C58 0.119(10) 0.108(10) 0.030(5) -0.005(6) -0.031(6) 0.057(9)
C59 0.072(6) 0.079(7) 0.037(5) 0.017(5) -0.017(5) -0.031(6)
C60 0.089(7) 0.115(10) 0.015(4) 0.003(5) -0.010(4) -0.002(7)
C61 0.071(8) 0.077(9) 0.189(19) 0.029(11) -0.049(10) -0.002(7)
C62 0.129(15) 0.22(3) 0.23(3) -0.13(3) -0.081(18) 0.028(17)
C63 0.106(10) 0.153(16) 0.068(9) 0.015(9) 0.044(8) 0.036(10)
C64 0.195(18) 0.20(2) 0.048(8) 0.027(11) 0.047(10) 0.094(17)
C65 0.106(8) 0.056(6) 0.054(6) 0.019(5) 0.030(6) 0.046(6)
C66 0.049(4) 0.044(4) 0.044(5) -0.002(4) 0.016(4) 0.007(4)
C69 0.119(11) 0.063(7) 0.103(11) -0.020(7) 0.036(9) -0.016(8)
C70 0.133(13) 0.075(9) 0.143(16) 0.026(10) 0.031(12) 0.010(9)
C83 0.053(5) 0.078(7) 0.032(4) -0.001(4) 0.011(4) 0.005(5)
C84 0.049(5) 0.109(10) 0.049(6) 0.007(6) 0.005(4) -0.002(5)
C85 0.115(9) 0.066(7) 0.047(6) 0.014(5) 0.018(6) 0.030(6)
C86 0.155(15) 0.111(13) 0.130(14) 0.033(12) 0.032(12) 0.086(12)
C87 0.066(5) 0.061(6) 0.047(5) 0.011(4) -0.018(4) -0.039(5)
C88 0.093(8) 0.054(7) 0.145(14) 0.019(8) -0.045(9) -0.031(6)
C121 0.032(3) 0.022(3) 0.022(3) 0.005(2) 0.002(2) 0.000(2)
C122 0.039(4) 0.022(3) 0.035(4) 0.005(3) 0.003(3) -0.003(3)
C123 0.053(4) 0.040(4) 0.029(4) 0.005(3) 0.008(3) -0.003(3)
C124 0.044(4) 0.029(4) 0.047(5) 0.003(3) 0.021(3) 0.002(3)
C125 0.031(3) 0.030(4) 0.041(4) 0.005(3) 0.010(3) 0.003(3)
C126 0.024(3) 0.025(3) 0.033(4) 0.003(3) 0.007(3) 0.000(2)
C127 0.051(4) 0.041(4) 0.034(4) 0.010(3) -0.003(3) -0.001(3)
C128 0.057(5) 0.069(6) 0.057(6) 0.004(5) 0.032(5) 0.011(5)
C129 0.030(3) 0.037(4) 0.039(4) 0.005(3) -0.005(3) 0.001(3)
C131 0.028(3) 0.020(3) 0.018(3) 0.002(2) 0.007(2) 0.000(2)
C132 0.034(3) 0.025(3) 0.024(3) 0.001(2) -0.003(3) -0.003(2)
C133 0.036(3) 0.025(3) 0.022(3) 0.004(2) -0.007(3) -0.007(3)
C134 0.041(4) 0.031(3) 0.021(3) 0.000(3) 0.001(3) -0.005(3)
C135 0.030(3) 0.024(3) 0.030(4) -0.002(3) 0.005(3) 0.001(2)
C136 0.034(3) 0.025(3) 0.021(3) 0.004(2) 0.002(3) 0.000(3)
C137 0.025(3) 0.039(4) 0.027(3) 0.002(3) -0.002(3) -0.002(3)
C138 0.031(3) 0.046(4) 0.032(4) 0.004(3) -0.001(3) 0.007(3)

loop_
_atom_type_symbol
_atom_type_description
_atom_type_scat_dispersion_real
_atom_type_scat_dispersion_imag
_atom_type_scat_source
C C 0.0181 0.0091 'International Tables Vol C Tables 4.2.6.8 and 6.1.1.4'
H H 0.0000 0.0000 'International Tables Vol C Tables 4.2.6.8 and 6.1.1.4'
Cl Cl 0.3639 0.7018 'International Tables Vol C Tables 4.2.6.8 and 6.1.1.4'
Co Co -2.3653 3.6143 'International Tables Vol C Tables 4.2.6.8 and 6.1.1.4'
N N 0.0311 0.0180 'International Tables Vol C Tables 4.2.6.8 and 6.1.1.4'
O O 0.0492 0.0322 'International Tables Vol C Tables 4.2.6.8 and 6.1.1.4'
P P 0.2955 0.4335 'International Tables Vol C Tables 4.2.6.8 and 6.1.1.4'
Rh Rh 0.0927 3.6045 'International Tables Vol C Tables 4.2.6.8 and 6.1.1.4'
Ru Ru 0.0552 3.2960 'International Tables Vol C Tables 4.2.6.8 and 6.1.1.4'

loop_
_geom_angle_atom_site_label_1
_geom_angle_atom_site_label_2
_geom_angle_atom_site_label_3
_geom_angle
Ru1 Rh1 Ru2 142.20(2)
Cl1 Rh1 Ru1 51.84(4)
Cl1 Rh1 Ru2 144.29(4)
Cl1 Rh1 Cl2 78.80(5)
Cl2 Rh1 Ru1 50.37(3)
Cl2 Rh1 Ru2 93.97(4)
Cl3 Rh1 Ru1 132.98(4)
Cl3 Rh1 Ru2 49.90(4)
Cl3 Rh1 Cl1 95.62(5)
Cl3 Rh1 Cl2 95.69(5)
N1 Rh1 Ru1 38.22(15)
N1 Rh1 Ru2 133.54(14)
N1 Rh1 Cl1 79.07(15)
N1 Rh1 Cl2 76.15(15)
N1 Rh1 Cl3 170.93(16)
N1 Rh1 C117 95.4(2)
N2 Rh1 Ru1 132.99(14)
N2 Rh1 Ru2 34.01(16)
N2 Rh1 Cl1 174.95(14)
N2 Rh1 Cl2 105.47(15)
N2 Rh1 Cl3 81.39(16)
N2 Rh1 N1 104.4(2)
N2 Rh1 C117 79.0(2)
C117 Rh1 Ru1 121.04(19)
C117 Rh1 Ru2 93.82(19)
C117 Rh1 Cl1 97.16(18)
C117 Rh1 Cl2 171.17(19)
C117 Rh1 Cl3 92.51(19)
Cl1 Ru1 Rh1 55.73(4)
Cl2 Ru1 Rh1 59.31(4)
Cl2 Ru1 Cl1 86.97(6)
O7 Ru1 Rh1 121.97(13)
O7 Ru1 Cl1 92.78(14)
O7 Ru1 Cl2 178.13(14)
O7 Ru1 O8 89.2(2)
O8 Ru1 Rh1 130.60(14)
O8 Ru1 Cl1 88.76(15)
O8 Ru1 Cl2 88.92(16)
O9 Ru1 Rh1 126.30(12)
O9 Ru1 Cl1 176.94(14)
O9 Ru1 Cl2 92.39(14)
O9 Ru1 O7 87.77(19)
O9 Ru1 O8 88.23(19)
N1 Ru1 Rh1 42.17(16)
N1 Ru1 Cl1 85.40(16)
N1 Ru1 Cl2 86.48(17)
N1 Ru1 O7 95.3(2)
N1 Ru1 O8 172.7(2)
N1 Ru1 O9 97.6(2)
Cl3 Ru2 Rh1 49.95(4)
Cl4 Ru2 Rh1 101.86(5)
Cl4 Ru2 Cl3 93.12(6)
O17 Ru2 Rh1 134.32(14)
O17 Ru2 Cl3 173.09(14)
O17 Ru2 Cl4 90.99(15)
O17 Ru2 O18 85.9(2)
O17 Ru2 O19 87.53(19)
O18 Ru2 Rh1 86.78(13)
O18 Ru2 Cl3 89.18(14)
O18 Ru2 Cl4 170.36(14)
O18 Ru2 O19 85.27(19)
O19 Ru2 Rh1 136.57(14)
O19 Ru2 Cl3 87.28(14)
O19 Ru2 Cl4 85.49(15)
N2 Ru2 Rh1 36.15(15)
N2 Ru2 Cl3 83.45(15)
N2 Ru2 Cl4 88.10(16)
N2 Ru2 O17 102.2(2)
N2 Ru2 O18 101.5(2)
N2 Ru2 O19 168.42(19)
P1 Co1 P3 91.89(8)
P2 Co1 P1 90.64(8)
P2 Co1 P3 90.81(8)
C1 Co1 P1 91.6(4)
C1 Co1 P2 142.4(3)
C1 Co1 P3 126.6(3)
C2 Co1 P1 101.4(4)
C2 Co1 P2 103.0(3)
C2 Co1 P3 160.6(3)
C2 Co1 C1 40.0(4)
C2 Co1 C3 39.2(4)
C2 Co1 C5 66.4(4)
C3 Co1 P1 138.9(3)
C3 Co1 P2 89.1(3)
C3 Co1 P3 129.2(3)
C3 Co1 C1 65.4(5)
C3 Co1 C5 65.0(4)
C4 Co1 P1 155.5(4)
C4 Co1 P2 112.4(4)
C4 Co1 P3 95.9(3)
C4 Co1 C1 65.2(5)
C4 Co1 C2 66.4(4)
C4 Co1 C3 39.3(4)
C4 Co1 C5 38.3(5)
C5 Co1 P1 117.9(4)
C5 Co1 P2 150.6(4)
C5 Co1 P3 94.9(3)
C5 Co1 C1 39.0(5)
P4 Co2 P5 91.07(9)
P6 Co2 P4 89.20(9)
P6 Co2 P5 89.07(9)
C6 Co2 P4 94.6(4)
C6 Co2 P5 152.3(4)
C6 Co2 P6 118.0(4)
C6 Co2 C9 65.4(5)
C7 Co2 P4 124.8(4)
C7 Co2 P5 144.1(4)
C7 Co2 P6 92.6(3)
C7 Co2 C6 38.3(4)
C7 Co2 C8 39.9(4)
C7 Co2 C9 66.2(4)
C8 Co2 P4 160.3(3)
C8 Co2 P5 104.8(3)
C8 Co2 P6 102.3(3)
C8 Co2 C6 66.0(5)
C8 Co2 C9 40.2(5)
C9 Co2 P4 130.3(4)
C9 Co2 P5 90.4(3)
C9 Co2 P6 140.5(4)
C10 Co2 P4 97.7(4)
C10 Co2 P5 112.8(5)
C10 Co2 P6 156.8(4)
C10 Co2 C6 39.5(5)
C10 Co2 C7 65.2(4)
C10 Co2 C8 65.8(4)
C10 Co2 C9 38.0(5)
Ru1 Cl1 Rh1 72.42(4)
Ru1 Cl2 Rh1 70.32(4)
Ru2 Cl3 Rh1 80.15(5)
O1 P1 Co1 114.5(2)
O1 P1 O2 98.6(3)
O2 P1 Co1 108.0(3)
O7 P1 Co1 119.1(2)
O7 P1 O1 106.1(3)
O7 P1 O2 108.5(3)
O3 P2 Co1 112.9(3)
O4 P2 Co1 107.1(3)
O4 P2 O3 101.1(4)
O8 P2 Co1 118.5(2)
O8 P2 O3 106.2(3)
O8 P2 O4 109.5(4)
O5 P3 Co1 109.5(2)
O5 P3 O6 103.0(3)
O6 P3 Co1 107.4(2)
O9 P3 Co1 120.38(19)
O9 P3 O5 106.7(3)
O9 P3 O6 108.6(3)
O11 P4 Co2 108.6(3)
O12 P4 Co2 114.7(3)
O12 P4 O11 97.9(4)
O17 P4 Co2 117.7(2)
O17 P4 O11 110.1(3)
O17 P4 O12 106.0(3)
O13 P5 Co2 106.8(3)
O14 P5 Co2 107.9(3)
O14 P5 O13 102.8(5)
O18 P5 Co2 120.1(2)
O18 P5 O13 110.0(3)
O18 P5 O14 107.9(3)
O15 P6 Co2 106.9(3)
O15 P6 O16 101.7(5)
O16 P6 Co2 110.6(3)
O19 P6 Co2 118.2(2)
O19 P6 O15 110.1(3)
O19 P6 O16 108.1(3)
C11A O1 P1 120.1(8)
C11 O1 P1 121.5(8)
C11 O1 C11A 14.3(15)
C13 O2 P1 121.6(6)
C15 O3 P2 118.4(9)
C15A O3 P2 122.5(8)
C15A O3 C15 20.3(11)
C17 O4 P2 121.4(7)
C19 O5 P3 123.7(5)
C21 O6 P3 120.6(5)
P1 O7 Ru1 129.3(3)
P2 O8 Ru1 131.3(3)
P3 O9 Ru1 129.1(3)
C31 O11 P4 120.4(6)
C33 O12 P4 120.8(6)
C35 O13 P5 123.5(5)
C37 O14 P5 126.4(9)
C37 O14 C37A 14.7(15)
C37A O14 P5 126.4(9)
C39A O15 P6 122.3(7)
C39 O15 P6 121.9(9)
C39 O15 C39A 23.6(11)
C41 O16 P6 124.2(6)
P4 O17 Ru2 128.7(3)
P5 O18 Ru2 129.4(3)
P6 O19 Ru2 130.9(3)
Ru1 N1 Rh1 99.6(2)
C101 N1 Rh1 130.8(4)
C101 N1 Ru1 129.5(4)
Ru2 N2 Rh1 109.8(3)
C111 N2 Rh1 111.3(4)
C111 N2 Ru2 130.7(4)
C2 C1 Co1 69.5(6)
C5 C1 Co1 70.3(6)
C5 C1 C2 107.8(11)
C1 C2 Co1 70.5(5)
C3 C2 Co1 70.6(5)
C3 C2 C1 106.1(10)
C2 C3 Co1 70.2(5)
C4 C3 Co1 69.1(5)
C4 C3 C2 108.3(11)
C3 C4 Co1 71.6(5)
C5 C4 Co1 72.2(6)
C5 C4 C3 109.2(11)
C1 C5 Co1 70.7(5)
C4 C5 Co1 69.4(5)
C4 C5 C1 108.4(9)
C7 C6 Co2 70.6(6)
C7 C6 C10 107.8(11)
C10 C6 Co2 70.0(6)
C6 C7 Co2 71.1(6)
C6 C7 C8 109.0(10)
C8 C7 Co2 70.1(5)
C7 C8 Co2 70.0(5)
C7 C8 C9 105.7(10)
C9 C8 Co2 70.1(5)
C8 C9 Co2 69.6(5)
C10 C9 Co2 70.7(6)
C10 C9 C8 108.1(11)
C6 C10 Co2 70.5(5)
C9 C10 Co2 71.3(6)
C9 C10 C6 109.3(10)
O1 C11A C12A 105.6(19)
O1 C11 C12 113.3(16)
O2 C13 C14 113.7(10)
O3 C15 C16 105.5(19)
O3 C15A C16A 107.6(13)
O4 C17 C18 112.9(11)
O5 C19 C20 109.8(9)
O6 C21 C22 108.6(6)
O11 C31 C32 109.4(10)
O12 C33 C34 111.5(11)
O13 C35 C36 115.4(9)
O14 C37 C38 100.0(19)
O14 C37A C38A 116(2)
O15 C39A C40A 103.7(14)
O15 C39 C40 104.5(15)
O16 C41 C42 109.1(12)
C102 C101 N1 120.8(6)
C102 C101 C106 122.8(6)
C106 C101 N1 116.5(6)
C101 C102 C103 117.2(7)
C101 C102 C107 123.4(6)
C103 C102 C107 119.3(7)
C104 C103 C102 123.4(7)
C103 C104 C105 117.8(6)
C103 C104 C108 122.8(8)
C105 C104 C108 119.4(8)
C106 C105 C104 121.6(7)
C101 C106 C109 121.9(6)
C105 C106 C101 117.2(7)
C105 C106 C109 121.0(6)
N2 C111 C112 112.2(5)
C116 C111 N2 126.6(6)
C116 C111 C112 121.2(6)
C111 C112 C117 113.7(6)
C113 C112 C111 119.9(6)
C113 C112 C117 126.4(6)
C112 C113 C114 120.8(7)
C113 C114 C118 121.0(7)
C115 C114 C113 118.3(6)
C115 C114 C118 120.7(7)
C114 C115 C116 124.4(6)
C111 C116 C115 115.3(6)
C111 C116 C119 124.4(6)
C115 C116 C119 120.1(6)
C112 C117 Rh1 105.1(4)
Ru3 Rh2 Ru4 141.58(2)
Cl5 Rh2 Ru3 51.42(4)
Cl5 Rh2 Ru4 147.11(5)
Cl5 Rh2 Cl6 76.47(6)
Cl6 Rh2 Ru3 49.55(4)
Cl6 Rh2 Ru4 95.58(4)
Cl7 Rh2 Ru3 135.13(4)
Cl7 Rh2 Ru4 49.83(4)
Cl7 Rh2 Cl5 98.66(6)
Cl7 Rh2 Cl6 96.00(6)
N3 Rh2 Ru3 37.47(15)
N3 Rh2 Ru4 130.75(15)
N3 Rh2 Cl5 78.73(16)
N3 Rh2 Cl6 75.29(15)
N3 Rh2 Cl7 171.25(16)
N3 Rh2 C137 96.8(2)
N4 Rh2 Ru3 132.42(14)
N4 Rh2 Ru4 34.03(16)
N4 Rh2 Cl5 174.38(16)
N4 Rh2 Cl6 109.15(15)
N4 Rh2 Cl7 80.65(16)
N4 Rh2 N3 102.8(2)
N4 Rh2 C137 79.2(2)
C137 Rh2 Ru3 120.1(2)
C137 Rh2 Ru4 94.9(2)
C137 Rh2 Cl5 95.3(2)
C137 Rh2 Cl6 169.4(2)
C137 Rh2 Cl7 91.7(2)
Cl5 Ru3 Rh2 55.22(4)
Cl6 Ru3 Rh2 60.21(4)
Cl6 Ru3 Cl5 85.46(7)
O27 Ru3 Rh2 121.72(14)
O27 Ru3 Cl5 93.82(16)
O27 Ru3 Cl6 176.89(17)
O27 Ru3 O29 88.2(2)
O28 Ru3 Rh2 125.09(12)
O28 Ru3 Cl5 178.33(16)
O28 Ru3 Cl6 93.35(14)
O28 Ru3 O27 87.3(2)
O28 Ru3 O29 88.0(2)
O29 Ru3 Rh2 133.08(15)
O29 Ru3 Cl5 90.83(15)
O29 Ru3 Cl6 88.81(18)
N3 Ru3 Rh2 41.05(18)
N3 Ru3 Cl5 84.81(17)
N3 Ru3 Cl6 86.94(18)
N3 Ru3 O27 96.0(2)
N3 Ru3 O28 96.3(2)
N3 Ru3 O29 174.1(2)
Cl7 Ru4 Rh2 49.84(4)
Cl8 Ru4 Rh2 103.83(5)
Cl8 Ru4 Cl7 93.34(7)
O37 Ru4 Rh2 133.13(14)
O37 Ru4 Cl7 84.55(14)
O37 Ru4 Cl8 86.76(15)
O38 Ru4 Rh2 84.17(13)
O38 Ru4 Cl7 89.67(14)
O38 Ru4 Cl8 171.51(14)
O38 Ru4 O37 85.62(19)
O38 Ru4 O39 86.0(2)
O39 Ru4 Rh2 136.81(14)
O39 Ru4 Cl7 171.33(14)
O39 Ru4 Cl8 89.93(15)
O39 Ru4 O37 87.63(19)
N4 Ru4 Rh2 36.23(15)
N4 Ru4 Cl7 82.69(15)
N4 Ru4 Cl8 88.68(16)
N4 Ru4 O37 166.2(2)
N4 Ru4 O38 99.6(2)
N4 Ru4 O39 105.4(2)
P7 Co3 P8 90.60(8)
P9 Co3 P7 91.91(8)
P9 Co3 P8 91.16(8)
C51 Co3 P7 153.6(5)
C51 Co3 P8 94.8(3)
C51 Co3 P9 113.7(5)
C51 Co3 C52 40.0(4)
C51 Co3 C53 66.1(4)
C52 Co3 P7 141.8(3)
C52 Co3 P8 127.6(3)
C52 Co3 P9 88.3(3)
C53 Co3 P7 104.1(3)
C53 Co3 P8 160.2(2)
C53 Co3 P9 101.5(3)
C53 Co3 C52 39.1(4)
C54 Co3 P7 92.2(3)
C54 Co3 P8 128.3(3)
C54 Co3 P9 140.3(3)
C54 Co3 C51 64.3(5)
C54 Co3 C52 65.2(5)
C54 Co3 C53 39.5(4)
C55 Co3 P7 115.0(5)
C55 Co3 P8 95.7(3)
C55 Co3 P9 152.1(5)
C55 Co3 C51 38.8(6)
C55 Co3 C52 66.2(5)
C55 Co3 C53 66.2(3)
C55 Co3 C54 38.2(5)
P10 Co4 P11 91.39(8)
P10 Co4 P12 90.70(8)
P11 Co4 P12 87.68(8)
C56 Co4 P10 136.4(4)
C56 Co4 P11 132.2(4)
C56 Co4 P12 90.0(4)
C57 Co4 P10 157.6(4)
C57 Co4 P11 99.6(5)
C57 Co4 P12 109.1(5)
C57 Co4 C56 37.5(6)
C57 Co4 C58 41.7(6)
C58 Co4 P10 118.0(5)
C58 Co4 P11 96.4(4)
C58 Co4 P12 150.8(5)
C58 Co4 C56 65.9(5)
C59 Co4 P10 90.7(3)
C59 Co4 P11 129.6(4)
C59 Co4 P12 142.7(4)
C59 Co4 C56 64.2(5)
C59 Co4 C57 67.2(4)
C59 Co4 C58 40.7(5)
C59 Co4 C60 38.6(5)
C60 Co4 P10 101.6(4)
C60 Co4 P11 161.6(4)
C60 Co4 P12 105.0(4)
C60 Co4 C56 36.9(5)
C60 Co4 C57 63.8(5)
C60 Co4 C58 66.0(5)
Ru3 Cl5 Rh2 73.36(4)
Ru3 Cl6 Rh2 70.24(4)
Ru4 Cl7 Rh2 80.33(5)
O21 P7 Co3 107.8(3)
O21A P7 Co3 111.9(6)
O21A P7 O21 19.5(7)
O21A P7 O22 80.3(8)
O21A P7 O27 115.5(7)
O22 P7 Co3 116.0(4)
O22 P7 O21 99.1(5)
O27 P7 Co3 120.0(2)
O27 P7 O21 105.0(4)
O27 P7 O22 106.4(4)
O23 P8 Co3 107.2(2)
O23 P8 O24A 108.4(5)
O24 P8 Co3 112.7(6)
O24 P8 O23 95.8(6)
O24 P8 O24A 12.6(7)
O24A P8 Co3 107.4(4)
O28 P8 Co3 119.65(18)
O28 P8 O23 109.1(3)
O28 P8 O24 109.7(6)
O28 P8 O24A 104.6(5)
O25 P9 Co3 106.1(3)
O25 P9 O26A 109.3(7)
O26 P9 Co3 116.5(4)
O26 P9 O25 94.5(5)
O26 P9 O26A 15.8(6)
O26A P9 Co3 105.8(5)
O29 P9 Co3 119.1(2)
O29 P9 O25 110.6(4)
O29 P9 O26 107.1(4)
O29 P9 O26A 105.5(6)
O31 P10 Co4 108.8(2)
O31 P10 O32 99.3(3)
O32 P10 Co4 112.2(2)
O37 P10 Co4 117.8(2)
O37 P10 O31 110.6(3)
O37 P10 O32 106.6(3)
O35 P11 Co4 105.3(2)
O35 P11 O36 99.6(3)
O36 P11 Co4 113.7(3)
O39 P11 Co4 118.2(2)
O39 P11 O35 112.7(3)
O39 P11 O36 105.9(3)
O33 P12 Co4 106.1(2)
O34 P12 Co4 112.4(3)
O34 P12 O33 101.8(4)
O38 P12 Co4 118.9(2)
O38 P12 O33 110.1(3)
O38 P12 O34 106.3(3)
C61 O21 P7 121.1(8)
P7 O21A C61 120.5(11)
C63 O22 P7 124.6(9)
C65 O23 P8 122.9(6)
C67A O24 P8 123.4(12)
C67 O24A P8 116.8(11)
C69 O25 P9 124.1(9)
C71A O26 P9 115.6(10)
C71 O26A P9 121.3(14)
P7 O27 Ru3 130.9(3)
P8 O28 Ru3 130.3(3)
P9 O29 Ru3 130.8(3)
C81 O31 P10 123.4(9)
C81 O31 C81A 20.9(9)
C81A O31 P10 112.0(9)
C83 O32 P10 122.5(5)
C85 O33 P12 118.6(6)
C87 O34 P12 125.5(5)
C89A O35 P11 128.2(9)
C89A O35 C89 16.0(10)
C89 O35 P11 113.9(10)
C91A O36 P11 123.6(10)
C91A O36 C91 20.6(12)
C91 O36 P11 120.9(9)
P10 O37 Ru4 129.2(3)
P12 O38 Ru4 130.3(3)
P11 O39 Ru4 129.1(3)
Ru3 N3 Rh2 101.5(3)
C121 N3 Rh2 128.5(4)
C121 N3 Ru3 129.4(4)
Ru4 N4 Rh2 109.7(3)
C131 N4 Rh2 111.5(4)
C131 N4 Ru4 130.8(4)
C52 C51 Co3 71.4(5)
C55 C51 Co3 70.3(6)
C55 C51 C52 108.7(11)
C51 C52 Co3 68.6(5)
C53 C52 Co3 69.5(5)
C53 C52 C51 106.3(11)
C52 C53 Co3 71.4(5)
C54 C53 Co3 69.6(5)
C54 C53 C52 106.5(9)
C53 C54 Co3 70.9(5)
C55 C54 Co3 70.8(6)
C55 C54 C53 110.6(12)
C51 C55 Co3 70.9(6)
C54 C55 Co3 71.0(5)
C54 C55 C51 107.9(10)
C57 C56 Co4 70.5(7)
C60 C56 Co4 70.8(6)
C60 C56 C57 111.3(13)
C56 C57 Co4 72.0(6)
C56 C57 C58 107.4(11)
C58 C57 Co4 69.7(6)
C57 C58 Co4 68.7(6)
C59 C58 Co4 69.0(6)
C59 C58 C57 103.1(11)
C58 C59 Co4 70.3(6)
C60 C59 Co4 70.9(6)
C60 C59 C58 107.3(11)
C56 C60 Co4 72.3(7)
C56 C60 C59 110.9(12)
C59 C60 Co4 70.6(6)
O21 C61 O21A 19.7(6)
O21 C61 C62 110.7(14)
C62 C61 O21A 93.9(14)
O22 C63 C64 119.0(14)
O23 C65 C66 112.9(8)
O24 C67A C68A 105.8(15)
C68 C67 O24A 106.6(17)
O25 C69 C70 112.0(13)
O26 C71A C72A 108.5(14)
O26A C71 C72 97(2)
O31 C81 C82 116.8(16)
O31 C81A C82A 103.4(16)
O32 C83 C84 108.6(9)
O33 C85 C86 109.2(9)
O34 C87 C88 109.3(10)
O35 C89A C90A 108.8(12)
O35 C89 C90 99.4(15)
O36 C91A C92A 113(3)
O36 C91 C92 99.7(18)
C122 C121 N3 119.4(6)
C122 C121 C126 122.1(6)
C126 C121 N3 118.5(6)
C121 C122 C127 122.8(7)
C123 C122 C121 116.6(7)
C123 C122 C127 120.6(7)
C124 C123 C122 123.6(8)
C123 C124 C125 118.3(7)
C123 C124 C128 121.4(8)
C125 C124 C128 120.3(8)
C124 C125 C126 122.0(7)
C121 C126 C129 122.2(6)
C125 C126 C121 117.4(6)
C125 C126 C129 120.5(6)
C132 C131 N4 112.1(5)
C136 C131 N4 126.4(6)
C136 C131 C132 121.5(6)
C131 C132 C137 114.4(6)
C133 C132 C131 119.5(6)
C133 C132 C137 126.1(6)
C134 C133 C132 120.3(6)
C133 C134 C1D 120.9(6)
C133 C134 C135 119.2(6)
C135 C134 C1D 119.9(7)
C134 C135 C136 122.7(6)
C131 C136 C138 123.6(6)
C135 C136 C131 116.8(6)
C135 C136 C138 119.4(6)
C132 C137 Rh2 105.6(4)

loop_
_geom_bond_atom_site_label_1
_geom_bond_atom_site_label_2
_geom_bond_distance
Rh1 Ru1 2.9026(6)
Rh1 Ru2 3.1228(6)
Rh1 Cl1 2.5162(16)
Rh1 Cl2 2.6509(16)
Rh1 Cl3 2.4262(15)
Rh1 N1 1.976(5)
Rh1 N2 1.958(5)
Rh1 C117 2.050(6)
Ru1 Cl1 2.3941(15)
Ru1 Cl2 2.3743(16)
Ru1 O7 2.058(5)
Ru1 O8 2.091(5)
Ru1 O9 2.057(4)
Ru1 N1 1.821(5)
Ru2 Cl3 2.4245(16)
Ru2 Cl4 2.3322(17)
Ru2 O17 2.060(5)
Ru2 O18 2.072(5)
Ru2 O19 2.120(5)
Ru2 N2 1.857(5)
Co1 P1 2.163(2)
Co1 P2 2.150(2)
Co1 P3 2.170(2)
Co1 C1 2.085(10)
Co1 C2 2.071(8)
Co1 C3 2.076(8)
Co1 C4 2.043(8)
Co1 C5 2.078(8)
Co2 P4 2.166(2)
Co2 P5 2.167(2)
Co2 P6 2.157(2)
Co2 C6 2.074(10)
Co2 C7 2.068(8)
Co2 C8 2.070(9)
Co2 C9 2.076(9)
Co2 C10 2.068(8)
P1 O1 1.600(6)
P1 O2 1.606(6)
P1 O7 1.512(5)
P2 O3 1.609(6)
P2 O4 1.608(7)
P2 O8 1.505(5)
P3 O5 1.595(5)
P3 O6 1.610(5)
P3 O9 1.524(4)
P4 O11 1.615(7)
P4 O12 1.597(6)
P4 O17 1.523(5)
P5 O13 1.585(7)
P5 O14 1.572(7)
P5 O18 1.511(5)
P6 O15 1.591(8)
P6 O16 1.606(7)
P6 O19 1.498(5)
O1 C11A 1.448(16)
O1 C11 1.425(16)
O2 C13 1.423(11)
O3 C15 1.487(16)
O3 C15A 1.429(14)
O4 C17 1.416(10)
O5 C19 1.427(9)
O6 C21 1.438(8)
O11 C31 1.446(11)
O12 C33 1.416(11)
O13 C35 1.411(9)
O14 C37 1.406(16)
O14 C37A 1.421(15)
O15 C39A 1.435(14)
O15 C39 1.411(16)
O16 C41 1.413(11)
N1 C101 1.449(8)
N2 C111 1.408(8)
C1 C2 1.421(16)
C1 C5 1.390(17)
C2 C3 1.392(16)
C3 C4 1.386(15)
C4 C5 1.353(17)
C6 C7 1.358(16)
C6 C10 1.401(18)
C7 C8 1.413(16)
C8 C9 1.426(17)
C9 C10 1.348(18)
C11A C12A 1.541(19)
C11 C12 1.545(18)
C13 C14 1.475(14)
C15 C16 1.507(19)
C15A C16A 1.552(16)
C17 C18 1.477(14)
C19 C20 1.505(11)
C21 C22 1.511(9)
C31 C32 1.487(14)
C33 C34 1.482(12)
C35 C36 1.487(12)
C37 C38 1.567(19)
C37A C38A 1.509(18)
C39A C40A 1.543(17)
C39 C40 1.581(17)
C41 C42 1.479(15)
C101 C102 1.374(10)
C101 C106 1.413(9)
C102 C103 1.394(10)
C102 C107 1.506(11)
C103 C104 1.367(12)
C104 C105 1.410(12)
C104 C108 1.522(10)
C105 C106 1.392(10)
C106 C109 1.487(10)
C111 C112 1.420(9)
C111 C116 1.399(9)
C112 C113 1.367(9)
C112 C117 1.489(9)
C113 C114 1.387(10)
C114 C115 1.373(11)
C114 C118 1.523(10)
C115 C116 1.409(10)
C116 C119 1.493(10)
Rh2 Ru3 2.9337(6)
Rh2 Ru4 3.1258(6)
Rh2 Cl5 2.5148(16)
Rh2 Cl6 2.7053(17)
Rh2 Cl7 2.4234(16)
Rh2 N3 1.966(6)
Rh2 N4 1.963(5)
Rh2 C137 2.038(7)
Ru3 Cl5 2.3937(16)
Ru3 Cl6 2.3722(16)
Ru3 O27 2.071(5)
Ru3 O28 2.070(4)
Ru3 O29 2.088(5)
Ru3 N3 1.821(5)
Ru4 Cl7 2.4230(16)
Ru4 Cl8 2.3364(16)
Ru4 O37 2.108(5)
Ru4 O38 2.044(5)
Ru4 O39 2.072(5)
Ru4 N4 1.859(5)
Co3 P7 2.154(2)
Co3 P8 2.166(2)
Co3 P9 2.144(2)
Co3 C51 2.066(9)
Co3 C52 2.103(9)
Co3 C53 2.079(8)
Co3 C54 2.061(9)
Co3 C55 2.058(10)
Co4 P10 2.153(2)
Co4 P11 2.163(2)
Co4 P12 2.165(2)
Co4 C56 2.068(10)
Co4 C57 2.050(9)
Co4 C58 2.063(10)
Co4 C59 2.046(10)
Co4 C60 2.050(10)
P7 O21 1.673(9)
P7 O21A 1.440(15)
P7 O22 1.620(8)
P7 O27 1.489(5)
P8 O23 1.607(5)
P8 O24 1.535(15)
P8 O24A 1.645(13)
P8 O28 1.519(5)
P9 O25 1.603(8)
P9 O26 1.586(10)
P9 O26A 1.644(14)
P9 O29 1.515(5)
P10 O31 1.602(6)
P10 O32 1.615(5)
P10 O37 1.500(5)
P11 O35 1.591(6)
P11 O36 1.598(6)
P11 O39 1.524(5)
P12 O33 1.600(6)
P12 O34 1.588(6)
P12 O38 1.517(5)
O21 C61 1.406(13)
O21A C61 1.649(19)
O22 C63 1.331(12)
O23 C65 1.395(9)
O24 C67A 1.442(15)
O24A C67 1.54(2)
O25 C69 1.348(12)
O26 C71A 1.486(15)
O26A C71 1.42(3)
O31 C81 1.44(2)
O31 C81A 1.52(2)
O32 C83 1.433(11)
O33 C85 1.436(12)
O34 C87 1.431(11)
O35 C89A 1.444(17)
O35 C89 1.53(2)
O36 C91A 1.42(2)
O36 C91 1.51(3)
N3 C121 1.422(8)
N4 C131 1.412(8)
C1D C134 1.520(10)
C51 C52 1.426(16)
C51 C55 1.37(2)
C52 C53 1.400(15)
C53 C54 1.400(14)
C54 C55 1.348(17)
C56 C57 1.32(2)
C56 C60 1.304(17)
C57 C58 1.46(2)
C58 C59 1.430(18)
C59 C60 1.352(18)
C61 C62 1.512(17)
C63 C64 1.439(14)
C65 C66 1.482(10)
C67A C68A 1.532(17)
C67 C68 1.498(17)
C69 C70 1.454(15)
C71A C72A 1.516(16)
C71 C72 1.526(19)
C81 C82 1.501(18)
C81A C82A 1.523(18)
C83 C84 1.485(12)
C85 C86 1.473(14)
C87 C88 1.497(12)
C89A C90A 1.570(15)
C89 C90 1.547(17)
C91A C92A 1.535(19)
C91 C92 1.554(18)
C121 C122 1.403(10)
C121 C126 1.412(9)
C122 C123 1.387(11)
C122 C127 1.501(10)
C123 C124 1.374(12)
C124 C125 1.385(11)
C124 C128 1.519(10)
C125 C126 1.394(9)
C126 C129 1.502(10)
C131 C132 1.405(9)
C131 C136 1.400(9)
C132 C133 1.392(9)
C132 C137 1.489(9)
C133 C134 1.387(10)
C134 C135 1.389(10)
C135 C136 1.398(9)
C136 C138 1.492(9)
